data_1554681
loop_
_publ_author_name
'Ren, Fei'
'Shi, Jianbing'
'Tong, Bin'
'Cai, Zhengxu'
'Dong, Yuping'

_publ_section_title
;
 Effects of fused rings linked to the 2,5-position of pyrrole derivatives
 with near-infrared emission on their aggregation-enhanced emission
 properties
;
_journal_issue 10
_journal_name_full 'Materials Chemistry Frontiers'
_journal_page_first 2072
_journal_paper_doi 10.1039/C9QM00372J
_journal_volume 3
_journal_year 2019
_chemical_formula_moiety 'C37 H28 N4 O3'
_chemical_formula_sum 'C37 H28 N4 O3'
_chemical_formula_weight 576.63
_space_group_crystal_system monoclinic
_space_group_IT_number 15
_space_group_name_Hall '-C 2yc'
_space_group_name_H-M_alt 'C 1 2/c 1'
_atom_sites_solution_hydrogens geom
_atom_sites_solution_primary direct
_audit_block_doi 10.5517/ccdc.csd.cc21b7m8
_audit_creation_date 2018-11-01
_audit_creation_method
;
Olex2 1.2
(compiled 2018.05.29 svn.r3508 for OlexSys, GUI svn.r5506)
;
_audit_update_record
;
2018-12-21 deposited with the CCDC.	2019-08-05 downloaded from the CCDC.
;
_cell_angle_alpha 90
_cell_angle_beta 107.70(3)
_cell_angle_gamma 90
_cell_formula_units_Z 8
_cell_length_a 26.686(5)
_cell_length_b 16.726(3)
_cell_length_c 14.573(3)
_cell_measurement_reflns_used 9070
_cell_measurement_temperature 153(2)
_cell_measurement_theta_max 27.4855
_cell_measurement_theta_min 1.4573
_cell_volume 6197(2)
_computing_molecular_graphics 'Olex2 (Dolomanov et al., 2009)'
_computing_publication_material 'Olex2 (Dolomanov et al., 2009)'
_computing_structure_refinement 'ShelXL (Sheldrick, 2015)'
_computing_structure_solution 'ShelXS (Sheldrick, 2008)'
_diffrn_ambient_temperature 153.15
_diffrn_measured_fraction_theta_full 0.996
_diffrn_measured_fraction_theta_max 0.995
_diffrn_measurement_device_type 'multiwire proportional'
_diffrn_measurement_method 'phi and omega scans'
_diffrn_radiation_monochromator graphite
_diffrn_radiation_type MoK\a
_diffrn_radiation_wavelength 0.71073
_diffrn_reflns_av_R_equivalents 0.0311
_diffrn_reflns_av_unetI/netI 0.0335
_diffrn_reflns_Laue_measured_fraction_full 0.996
_diffrn_reflns_Laue_measured_fraction_max 0.995
_diffrn_reflns_limit_h_max 34
_diffrn_reflns_limit_h_min -34
_diffrn_reflns_limit_k_max 21
_diffrn_reflns_limit_k_min -21
_diffrn_reflns_limit_l_max 18
_diffrn_reflns_limit_l_min -18
_diffrn_reflns_number 20821
_diffrn_reflns_point_group_measured_fraction_full 0.996
_diffrn_reflns_point_group_measured_fraction_max 0.995
_diffrn_reflns_theta_full 25.242
_diffrn_reflns_theta_max 27.476
_diffrn_reflns_theta_min 2.843
_exptl_absorpt_coefficient_mu 0.080
_exptl_absorpt_correction_T_max 1.0000
_exptl_absorpt_correction_T_min 0.8848
_exptl_absorpt_correction_type multi-scan
_exptl_absorpt_process_details 'CrystalClear (Rigaku Inc., 2008)'
_exptl_crystal_colour red
_exptl_crystal_density_diffrn 1.236
_exptl_crystal_description block
_exptl_crystal_F_000 2416
_exptl_crystal_size_max 0.13
_exptl_crystal_size_mid 0.12
_exptl_crystal_size_min 0.1
_refine_diff_density_max 0.251
_refine_diff_density_min -0.216
_refine_diff_density_rms 0.036
_refine_ls_extinction_method none
_refine_ls_goodness_of_fit_ref 1.148
_refine_ls_hydrogen_treatment constr
_refine_ls_matrix_type full
_refine_ls_number_parameters 420
_refine_ls_number_reflns 7067
_refine_ls_number_restraints 65
_refine_ls_restrained_S_all 1.157
_refine_ls_R_factor_all 0.0646
_refine_ls_R_factor_gt 0.0585
_refine_ls_shift/su_max 0.001
_refine_ls_shift/su_mean 0.000
_refine_ls_structure_factor_coef Fsqd
_refine_ls_weighting_details 'w=1/[\s^2^(Fo^2^)+(0.0340P)^2^+4.9845P] where P=(Fo^2^+2Fc^2^)/3'
_refine_ls_weighting_scheme calc
_refine_ls_wR_factor_gt 0.1173
_refine_ls_wR_factor_ref 0.1208
_reflns_Friedel_coverage 0.000
_reflns_number_gt 6528
_reflns_number_total 7067
_reflns_threshold_expression 'I > 2\s(I)'
_cod_data_source_file c9qm00372j2.cif
_cod_data_source_block bwn18381
_cod_database_code 1554681
_shelx_shelxl_version_number 2018/3
_shelx_space_group_comment
;
The symmetry employed for this shelxl refinement is uniquely defined
by the following loop, which should always be used as a source of
symmetry information in preference to the above space-group names.
They are only intended as comments.
;
_shelx_estimated_absorpt_t_max 0.992
_shelx_estimated_absorpt_t_min 0.990
_olex2_refinement_description
;
1. Fixed Uiso
 At 1.2 times of:
  All C(H) groups, All C(H,H) groups
 At 1.5 times of:
  All C(H,H,H) groups
2. Restrained distances
 O3-C36A = O3-C36
 1.44 with sigma of 0.02
 O3-C35
 1.34 with sigma of 0.02
 C37-C36 = C37A-C36A
 1.54 with sigma of 0.02
3. Uiso/Uaniso restraints and constraints
C36 \\sim C36A \\sim C37 \\sim C37A: within 1.7A with sigma of 0.01 and sigma
for terminal atoms of 0.01
Uanis(C36) \\sim Ueq, Uanis(C36A) \\sim Ueq, Uanis(C37) \\sim Ueq, Uanis(C37A)
\\sim Ueq: with sigma of 0.01 and sigma for terminal atoms of 0.02
4. Others
 Sof(C36A)=Sof(H36C)=Sof(H36D)=Sof(C37A)=Sof(H37D)=Sof(H37E)=Sof(H37F)=1-FVAR(1)
 Sof(C36)=Sof(H36A)=Sof(H36B)=Sof(C37)=Sof(H37A)=Sof(H37B)=Sof(H37C)=FVAR(1)
5.a Secondary CH2 refined with riding coordinates:
 C36(H36A,H36B), C36A(H36C,H36D)
5.b Aromatic/amide H refined with riding coordinates:
 C11(H11), C12(H12), C16(H16), C17(H17), C18(H18), C19(H19), C20(H20),
 C21(H21), C24(H24), C25(H25), C26(H26), C27(H27), C28(H28), C30(H30), C31(H31),
  C33(H33), C34(H34)
5.c Idealised Me refined as rotating group:
 C9(H9A,H9B,H9C), C10(H10A,H10B,H10C), C37(H37A,H37B,H37C), C37A(H37D,H37E,H37F)
;
_olex2_submission_special_instructions 'No special instructions were received'

loop_
_space_group_symop_operation_xyz
'x, y, z'
'-x, y, -z+1/2'
'x+1/2, y+1/2, z'
'-x+1/2, y+1/2, -z+1/2'
'-x, -y, -z'
'x, -y, z-1/2'
'-x+1/2, -y+1/2, -z'
'x+1/2, -y+1/2, z-1/2'

loop_
_atom_site_label
_atom_site_type_symbol
_atom_site_fract_x
_atom_site_fract_y
_atom_site_fract_z
_atom_site_U_iso_or_equiv
_atom_site_adp_type
_atom_site_occupancy
_atom_site_site_symmetry_order
_atom_site_calc_flag
_atom_site_refinement_flags_posn
_atom_site_refinement_flags_adp
_atom_site_refinement_flags_occupancy
_atom_site_disorder_assembly
_atom_site_disorder_group
O1 O 0.77870(5) 0.15577(6) 0.89073(7) 0.0297(3) Uani 1 1 d . . . . .
O2 O 0.52723(7) 0.38095(10) -0.09339(10) 0.0637(5) Uani 1 1 d . . . . .
O3 O 0.45694(6) 0.30508(9) -0.10011(9) 0.0529(4) Uani 1 1 d D . . . .
N1 N 0.75390(7) 0.37427(9) 0.67310(11) 0.0457(4) Uani 1 1 d . . . . .
N2 N 0.79789(7) 0.43950(9) 0.91875(11) 0.0452(4) Uani 1 1 d . . . . .
N3 N 0.84490(8) 0.23489(11) 1.11224(12) 0.0588(5) Uani 1 1 d . . . . .
N4 N 0.60272(5) 0.19103(7) 0.30860(9) 0.0259(3) Uani 1 1 d . . . . .
C1 C 0.82549(7) 0.25810(10) 1.03555(12) 0.0349(4) Uani 1 1 d . . . . .
C2 C 0.80089(6) 0.28683(9) 0.94039(11) 0.0273(3) Uani 1 1 d . . . . .
C3 C 0.77829(6) 0.23329(8) 0.86843(11) 0.0252(3) Uani 1 1 d . . . . .
C4 C 0.79892(7) 0.37098(10) 0.92615(11) 0.0317(3) Uani 1 1 d . . . . .
C5 C 0.75285(6) 0.24446(8) 0.76726(10) 0.0250(3) Uani 1 1 d . . . . .
C6 C 0.75259(7) 0.31762(9) 0.71702(11) 0.0305(3) Uani 1 1 d . . . . .
C7 C 0.73430(6) 0.17200(9) 0.72647(10) 0.0256(3) Uani 1 1 d . . . . .
C8 C 0.75128(6) 0.10886(9) 0.80391(10) 0.0262(3) Uani 1 1 d . . . . .
C9 C 0.79102(7) 0.05044(9) 0.78632(12) 0.0316(3) Uani 1 1 d . . . . .
H9A H 0.820011 0.080194 0.774198 0.047 Uiso 1 1 calc GR . . . .
H9B H 0.773864 0.017084 0.730280 0.047 Uiso 1 1 calc GR . . . .
H9C H 0.804816 0.016372 0.843136 0.047 Uiso 1 1 calc GR . . . .
C10 C 0.70522(7) 0.06756(9) 0.82385(11) 0.0318(3) Uani 1 1 d . . . . .
H10A H 0.718129 0.032614 0.880092 0.048 Uiso 1 1 calc GR . . . .
H10B H 0.686219 0.035555 0.767723 0.048 Uiso 1 1 calc GR . . . .
H10C H 0.681470 0.107761 0.836648 0.048 Uiso 1 1 calc GR . . . .
C11 C 0.70480(6) 0.15087(9) 0.63060(11) 0.0278(3) Uani 1 1 d . . . . .
H11 H 0.702030 0.095672 0.614497 0.033 Uiso 1 1 calc R . . . .
C12 C 0.68033(6) 0.20358(9) 0.56045(11) 0.0270(3) Uani 1 1 d . . . . .
H12 H 0.682926 0.258782 0.576533 0.032 Uiso 1 1 calc R . . . .
C13 C 0.65091(6) 0.18212(9) 0.46407(11) 0.0265(3) Uani 1 1 d . . . . .
C14 C 0.62790(6) 0.23568(9) 0.38949(10) 0.0258(3) Uani 1 1 d . . . . .
C15 C 0.62696(7) 0.32374(9) 0.39387(10) 0.0281(3) Uani 1 1 d . . . . .
C16 C 0.67363(7) 0.36580(10) 0.43418(11) 0.0336(4) Uani 1 1 d . . . . .
H16 H 0.706054 0.337722 0.455615 0.040 Uiso 1 1 calc R . . . .
C17 C 0.67301(8) 0.44870(11) 0.44321(12) 0.0421(4) Uani 1 1 d . . . . .
H17 H 0.704955 0.476876 0.470909 0.051 Uiso 1 1 calc R . . . .
C18 C 0.62613(9) 0.48991(11) 0.41203(13) 0.0467(5) Uani 1 1 d . . . . .
H18 H 0.625804 0.546411 0.418464 0.056 Uiso 1 1 calc R . . . .
C19 C 0.57950(8) 0.44900(10) 0.37132(14) 0.0436(4) Uani 1 1 d . . . . .
H19 H 0.547243 0.477509 0.349755 0.052 Uiso 1 1 calc R . . . .
C20 C 0.57982(7) 0.36651(10) 0.36199(12) 0.0350(4) Uani 1 1 d . . . . .
H20 H 0.547739 0.338834 0.333695 0.042 Uiso 1 1 calc R . . . .
C21 C 0.63869(6) 0.10341(9) 0.42601(11) 0.0277(3) Uani 1 1 d . . . . .
H21 H 0.649301 0.055048 0.460669 0.033 Uiso 1 1 calc R . . . .
C22 C 0.60927(6) 0.10911(9) 0.33172(11) 0.0261(3) Uani 1 1 d . . . . .
C23 C 0.59078(6) 0.04218(9) 0.26414(11) 0.0304(3) Uani 1 1 d . . . . .
C24 C 0.57414(7) -0.02734(10) 0.29942(14) 0.0398(4) Uani 1 1 d . . . . .
H24 H 0.570909 -0.027604 0.362559 0.048 Uiso 1 1 calc R . . . .
C25 C 0.56229(8) -0.09584(12) 0.24365(17) 0.0534(5) Uani 1 1 d . . . . .
H25 H 0.552160 -0.143138 0.269470 0.064 Uiso 1 1 calc R . . . .
C26 C 0.56514(9) -0.09562(13) 0.15138(17) 0.0594(6) Uani 1 1 d . . . . .
H26 H 0.556801 -0.142600 0.113106 0.071 Uiso 1 1 calc R . . . .
C27 C 0.58018(9) -0.02687(14) 0.11407(14) 0.0558(6) Uani 1 1 d . . . . .
H27 H 0.581230 -0.026436 0.049496 0.067 Uiso 1 1 calc R . . . .
C28 C 0.59382(7) 0.04189(11) 0.17040(12) 0.0399(4) Uani 1 1 d . . . . .
H28 H 0.605152 0.088373 0.144888 0.048 Uiso 1 1 calc R . . . .
C29 C 0.57797(6) 0.22356(9) 0.21485(10) 0.0261(3) Uani 1 1 d . . . . .
C30 C 0.60434(6) 0.28131(10) 0.17890(11) 0.0307(3) Uani 1 1 d . . . . .
H30 H 0.638650 0.297676 0.215733 0.037 Uiso 1 1 calc R . . . .
C31 C 0.58074(7) 0.31504(10) 0.08960(11) 0.0335(4) Uani 1 1 d . . . . .
H31 H 0.598795 0.354695 0.065213 0.040 Uiso 1 1 calc R . . . .
C32 C 0.53056(7) 0.29098(10) 0.03539(11) 0.0312(3) Uani 1 1 d . . . . .
C33 C 0.50468(6) 0.23209(10) 0.07078(11) 0.0305(3) Uani 1 1 d . . . . .
H33 H 0.470597 0.215114 0.033506 0.037 Uiso 1 1 calc R . . . .
C34 C 0.52831(6) 0.19796(9) 0.16016(11) 0.0284(3) Uani 1 1 d . . . . .
H34 H 0.510679 0.157318 0.183921 0.034 Uiso 1 1 calc R . . . .
C35 C 0.50571(7) 0.33139(11) -0.05936(12) 0.0387(4) Uani 1 1 d D . . . .
C36 C 0.4260(2) 0.3415(3) -0.1899(3) 0.0628(13) Uani 0.799(7) 1 d D U P A 1
H36A H 0.400350 0.302483 -0.228782 0.075 Uiso 0.799(7) 1 calc R . P A 1
H36B H 0.449283 0.358774 -0.227744 0.075 Uiso 0.799(7) 1 calc R . P A 1
C37 C 0.39808(18) 0.4115(3) -0.1662(3) 0.0761(13) Uani 0.799(7) 1 d D U P A 1
H37A H 0.379020 0.395126 -0.121484 0.114 Uiso 0.799(7) 1 calc GR . P A 1
H37B H 0.373108 0.432504 -0.225337 0.114 Uiso 0.799(7) 1 calc GR . P A 1
H37C H 0.423657 0.453132 -0.136171 0.114 Uiso 0.799(7) 1 calc GR . P A 1
C36A C 0.4299(7) 0.3628(14) -0.1809(15) 0.059(3) Uani 0.201(7) 1 d D U P A 2
H36C H 0.445004 0.417067 -0.165625 0.071 Uiso 0.201(7) 1 calc R . P A 2
H36D H 0.435272 0.345177 -0.242071 0.071 Uiso 0.201(7) 1 calc R . P A 2
C37A C 0.3726(6) 0.3642(11) -0.1907(9) 0.065(3) Uani 0.201(7) 1 d D U P A 2
H37D H 0.367171 0.391225 -0.134845 0.098 Uiso 0.201(7) 1 calc GR . P A 2
H37E H 0.359361 0.309277 -0.194212 0.098 Uiso 0.201(7) 1 calc GR . P A 2
H37F H 0.353620 0.392999 -0.249612 0.098 Uiso 0.201(7) 1 calc GR . P A 2

loop_
_atom_site_aniso_label
_atom_site_aniso_U_11
_atom_site_aniso_U_22
_atom_site_aniso_U_33
_atom_site_aniso_U_23
_atom_site_aniso_U_13
_atom_site_aniso_U_12
O1 0.0401(6) 0.0221(5) 0.0202(5) -0.0006(4) -0.0010(5) -0.0020(5)
O2 0.0674(10) 0.0688(10) 0.0429(8) 0.0261(7) -0.0012(7) -0.0092(8)
O3 0.0481(8) 0.0635(9) 0.0305(7) 0.0062(6) -0.0130(6) 0.0018(7)
N1 0.0688(11) 0.0287(7) 0.0343(8) 0.0014(6) 0.0076(8) -0.0081(7)
N2 0.0653(11) 0.0286(8) 0.0362(8) -0.0049(6) 0.0073(8) -0.0039(7)
N3 0.0752(13) 0.0581(11) 0.0293(9) -0.0006(8) -0.0048(8) 0.0143(10)
N4 0.0295(7) 0.0275(6) 0.0179(6) 0.0000(5) 0.0032(5) -0.0011(5)
C1 0.0397(9) 0.0327(8) 0.0263(8) -0.0066(7) 0.0012(7) 0.0024(7)
C2 0.0308(8) 0.0252(7) 0.0221(7) -0.0032(6) 0.0024(6) 0.0001(6)
C3 0.0267(7) 0.0223(7) 0.0245(7) 0.0000(6) 0.0046(6) 0.0008(6)
C4 0.0370(9) 0.0307(8) 0.0237(8) -0.0064(6) 0.0039(7) -0.0033(7)
C5 0.0288(7) 0.0219(7) 0.0219(7) -0.0002(5) 0.0041(6) -0.0008(6)
C6 0.0404(9) 0.0228(7) 0.0239(8) -0.0036(6) 0.0030(7) -0.0036(7)
C7 0.0296(8) 0.0231(7) 0.0222(7) -0.0004(6) 0.0052(6) -0.0007(6)
C8 0.0334(8) 0.0215(7) 0.0187(7) -0.0022(5) 0.0004(6) -0.0022(6)
C9 0.0360(9) 0.0257(7) 0.0294(8) -0.0001(6) 0.0042(7) 0.0012(7)
C10 0.0377(9) 0.0288(8) 0.0271(8) -0.0002(6) 0.0069(7) -0.0031(7)
C11 0.0353(8) 0.0230(7) 0.0215(7) -0.0016(6) 0.0034(6) -0.0016(6)
C12 0.0331(8) 0.0240(7) 0.0220(7) -0.0024(6) 0.0054(6) -0.0020(6)
C13 0.0309(8) 0.0260(7) 0.0202(7) -0.0015(6) 0.0043(6) 0.0001(6)
C14 0.0284(8) 0.0269(7) 0.0197(7) -0.0018(6) 0.0036(6) -0.0025(6)
C15 0.0369(9) 0.0266(7) 0.0192(7) 0.0002(6) 0.0062(6) -0.0017(6)
C16 0.0409(9) 0.0341(8) 0.0228(8) 0.0005(6) 0.0051(7) -0.0053(7)
C17 0.0592(12) 0.0358(9) 0.0283(9) -0.0034(7) 0.0087(8) -0.0163(9)
C18 0.0769(15) 0.0260(8) 0.0365(10) -0.0006(7) 0.0162(10) -0.0029(9)
C19 0.0570(12) 0.0298(9) 0.0420(10) 0.0030(7) 0.0120(9) 0.0083(8)
C20 0.0391(9) 0.0312(8) 0.0322(9) 0.0021(7) 0.0069(7) 0.0025(7)
C21 0.0348(8) 0.0246(7) 0.0221(7) 0.0003(6) 0.0063(6) -0.0003(6)
C22 0.0299(8) 0.0265(7) 0.0208(7) -0.0015(6) 0.0063(6) -0.0006(6)
C23 0.0291(8) 0.0321(8) 0.0266(8) -0.0071(6) 0.0033(6) 0.0022(6)
C24 0.0398(10) 0.0362(9) 0.0424(10) -0.0101(8) 0.0109(8) -0.0067(8)
C25 0.0471(12) 0.0389(10) 0.0700(15) -0.0199(10) 0.0119(11) -0.0125(9)
C26 0.0573(14) 0.0505(12) 0.0609(14) -0.0313(11) 0.0037(11) -0.0037(10)
C27 0.0612(14) 0.0693(14) 0.0314(10) -0.0207(10) 0.0060(9) 0.0133(11)
C28 0.0443(10) 0.0451(10) 0.0273(9) -0.0069(7) 0.0065(7) 0.0088(8)
C29 0.0283(8) 0.0292(7) 0.0183(7) -0.0010(6) 0.0034(6) 0.0022(6)
C30 0.0279(8) 0.0373(9) 0.0233(8) 0.0009(6) 0.0022(6) -0.0025(7)
C31 0.0355(9) 0.0370(9) 0.0254(8) 0.0038(7) 0.0051(7) -0.0037(7)
C32 0.0340(9) 0.0336(8) 0.0219(7) -0.0011(6) 0.0024(6) 0.0032(7)
C33 0.0270(8) 0.0372(8) 0.0233(8) -0.0063(6) 0.0014(6) 0.0003(7)
C34 0.0294(8) 0.0320(8) 0.0230(7) -0.0029(6) 0.0067(6) -0.0023(6)
C35 0.0432(10) 0.0392(9) 0.0260(8) -0.0001(7) -0.0009(7) 0.0047(8)
C36 0.060(2) 0.082(3) 0.0272(16) 0.0068(17) -0.0160(13) 0.0153(19)
C37 0.075(2) 0.096(3) 0.0539(19) 0.0318(18) 0.0143(17) 0.040(2)
C36A 0.055(5) 0.081(6) 0.036(5) 0.016(5) 0.005(4) 0.008(5)
C37A 0.064(5) 0.084(5) 0.043(4) 0.012(4) 0.008(4) 0.020(4)

loop_
_atom_type_symbol
_atom_type_description
_atom_type_scat_dispersion_real
_atom_type_scat_dispersion_imag
_atom_type_scat_source
C C 0.0033 0.0016 'International Tables Vol C Tables 4.2.6.8 and 6.1.1.4'
H H 0.0000 0.0000 'International Tables Vol C Tables 4.2.6.8 and 6.1.1.4'
N N 0.0061 0.0033 'International Tables Vol C Tables 4.2.6.8 and 6.1.1.4'
O O 0.0106 0.0060 'International Tables Vol C Tables 4.2.6.8 and 6.1.1.4'

loop_
_geom_angle_atom_site_label_1
_geom_angle_atom_site_label_2
_geom_angle_atom_site_label_3
_geom_angle
C3 O1 C8 109.96(11)
C35 O3 C36 118.3(3)
C35 O3 C36A 107.7(8)
C14 N4 C22 109.15(12)
C14 N4 C29 124.82(13)
C22 N4 C29 125.83(12)
N3 C1 C2 179.4(2)
C3 C2 C1 119.28(14)
C3 C2 C4 123.15(14)
C4 C2 C1 117.49(14)
O1 C3 C2 118.60(13)
O1 C3 C5 110.03(12)
C2 C3 C5 131.37(14)
N2 C4 C2 177.12(17)
C6 C5 C3 124.50(13)
C7 C5 C3 108.97(13)
C7 C5 C6 126.17(14)
N1 C6 C5 175.87(19)
C5 C7 C8 107.85(13)
C5 C7 C11 131.47(14)
C11 C7 C8 120.67(13)
O1 C8 C7 103.07(11)
O1 C8 C9 107.23(12)
O1 C8 C10 107.29(12)
C7 C8 C9 112.92(13)
C7 C8 C10 112.70(13)
C10 C8 C9 112.83(13)
C8 C9 H9A 109.5
C8 C9 H9B 109.5
C8 C9 H9C 109.5
H9A C9 H9B 109.5
H9A C9 H9C 109.5
H9B C9 H9C 109.5
C8 C10 H10A 109.5
C8 C10 H10B 109.5
C8 C10 H10C 109.5
H10A C10 H10B 109.5
H10A C10 H10C 109.5
H10B C10 H10C 109.5
C7 C11 H11 117.5
C12 C11 C7 125.00(14)
C12 C11 H11 117.5
C11 C12 H12 117.6
C11 C12 C13 124.82(14)
C13 C12 H12 117.6
C14 C13 C12 125.63(14)
C14 C13 C21 107.13(13)
C21 C13 C12 127.24(14)
N4 C14 C13 107.51(13)
N4 C14 C15 124.42(13)
C13 C14 C15 127.99(13)
C16 C15 C14 119.80(15)
C16 C15 C20 118.67(15)
C20 C15 C14 121.48(15)
C15 C16 H16 119.8
C17 C16 C15 120.46(17)
C17 C16 H16 119.8
C16 C17 H17 119.9
C18 C17 C16 120.13(17)
C18 C17 H17 119.9
C17 C18 H18 120.0
C17 C18 C19 120.06(17)
C19 C18 H18 120.0
C18 C19 H19 119.9
C18 C19 C20 120.12(18)
C20 C19 H19 119.9
C15 C20 H20 119.7
C19 C20 C15 120.56(17)
C19 C20 H20 119.7
C13 C21 H21 125.6
C22 C21 C13 108.70(13)
C22 C21 H21 125.6
N4 C22 C23 125.94(13)
C21 C22 N4 107.50(13)
C21 C22 C23 126.43(14)
C24 C23 C22 117.75(15)
C28 C23 C22 123.41(16)
C28 C23 C24 118.54(15)
C23 C24 H24 119.5
C25 C24 C23 120.94(18)
C25 C24 H24 119.5
C24 C25 H25 119.9
C26 C25 C24 120.2(2)
C26 C25 H25 119.9
C25 C26 H26 120.1
C25 C26 C27 119.84(18)
C27 C26 H26 120.1
C26 C27 H27 119.7
C26 C27 C28 120.61(19)
C28 C27 H27 119.7
C23 C28 C27 119.81(19)
C23 C28 H28 120.1
C27 C28 H28 120.1
C30 C29 N4 119.00(14)
C30 C29 C34 120.15(14)
C34 C29 N4 120.85(14)
C29 C30 H30 120.0
C31 C30 C29 120.09(15)
C31 C30 H30 120.0
C30 C31 H31 120.0
C30 C31 C32 120.05(16)
C32 C31 H31 120.0
C31 C32 C35 118.19(16)
C33 C32 C31 119.71(15)
C33 C32 C35 122.09(15)
C32 C33 H33 119.8
C34 C33 C32 120.37(15)
C34 C33 H33 119.8
C29 C34 H34 120.2
C33 C34 C29 119.60(15)
C33 C34 H34 120.2
O2 C35 O3 124.81(17)
O2 C35 C32 124.05(17)
O3 C35 C32 111.14(16)
O3 C36 H36A 110.1
O3 C36 H36B 110.1
O3 C36 C37 108.0(4)
H36A C36 H36B 108.4
C37 C36 H36A 110.1
C37 C36 H36B 110.1
C36 C37 H37A 109.5
C36 C37 H37B 109.5
C36 C37 H37C 109.5
H37A C37 H37B 109.5
H37A C37 H37C 109.5
H37B C37 H37C 109.5
O3 C36A H36C 110.0
O3 C36A H36D 110.0
H36C C36A H36D 108.4
C37A C36A O3 108.3(13)
C37A C36A H36C 110.0
C37A C36A H36D 110.0
C36A C37A H37D 109.5
C36A C37A H37E 109.5
C36A C37A H37F 109.5
H37D C37A H37E 109.5
H37D C37A H37F 109.5
H37E C37A H37F 109.5

loop_
_geom_bond_atom_site_label_1
_geom_bond_atom_site_label_2
_geom_bond_distance
O1 C3 1.3359(17)
O1 C8 1.4795(17)
O2 C35 1.198(2)
O3 C35 1.330(2)
O3 C36 1.452(4)
O3 C36A 1.524(16)
N1 C6 1.150(2)
N2 C4 1.151(2)
N3 C1 1.147(2)
N4 C14 1.3846(18)
N4 C22 1.4091(19)
N4 C29 1.4319(18)
C1 C2 1.425(2)
C2 C3 1.371(2)
C2 C4 1.421(2)
C3 C5 1.436(2)
C5 C6 1.425(2)
C5 C7 1.374(2)
C7 C8 1.511(2)
C7 C11 1.424(2)
C8 C9 1.520(2)
C8 C10 1.513(2)
C9 H9A 0.9800
C9 H9B 0.9800
C9 H9C 0.9800
C10 H10A 0.9800
C10 H10B 0.9800
C10 H10C 0.9800
C11 H11 0.9500
C11 C12 1.357(2)
C12 H12 0.9500
C12 C13 1.431(2)
C13 C14 1.398(2)
C13 C21 1.427(2)
C14 C15 1.475(2)
C15 C16 1.395(2)
C15 C20 1.398(2)
C16 H16 0.9500
C16 C17 1.393(2)
C17 H17 0.9500
C17 C18 1.379(3)
C18 H18 0.9500
C18 C19 1.386(3)
C19 H19 0.9500
C19 C20 1.387(2)
C20 H20 0.9500
C21 H21 0.9500
C21 C22 1.363(2)
C22 C23 1.474(2)
C23 C24 1.397(2)
C23 C28 1.393(2)
C24 H24 0.9500
C24 C25 1.384(2)
C25 H25 0.9500
C25 C26 1.370(3)
C26 H26 0.9500
C26 C27 1.383(3)
C27 H27 0.9500
C27 C28 1.396(3)
C28 H28 0.9500
C29 C30 1.388(2)
C29 C34 1.390(2)
C30 H30 0.9500
C30 C31 1.382(2)
C31 H31 0.9500
C31 C32 1.391(2)
C32 C33 1.389(2)
C32 C35 1.499(2)
C33 H33 0.9500
C33 C34 1.386(2)
C34 H34 0.9500
C36 H36A 0.9900
C36 H36B 0.9900
C36 C37 1.485(6)
C37 H37A 0.9800
C37 H37B 0.9800
C37 H37C 0.9800
C36A H36C 0.9900
C36A H36D 0.9900
C36A C37A 1.492(18)
C37A H37D 0.9800
C37A H37E 0.9800
C37A H37F 0.9800

loop_
_geom_torsion_atom_site_label_1
_geom_torsion_atom_site_label_2
_geom_torsion_atom_site_label_3
_geom_torsion_atom_site_label_4
_geom_torsion
O1 C3 C5 C6 -170.16(15)
O1 C3 C5 C7 3.41(18)
N4 C14 C15 C16 -133.15(16)
N4 C14 C15 C20 49.5(2)
N4 C22 C23 C24 -145.95(16)
N4 C22 C23 C28 40.4(2)
N4 C29 C30 C31 -178.41(14)
N4 C29 C34 C33 178.21(14)
C1 C2 C3 O1 2.0(2)
C1 C2 C3 C5 -177.59(16)
C2 C3 C5 C6 9.5(3)
C2 C3 C5 C7 -176.95(17)
C3 O1 C8 C7 -0.30(16)
C3 O1 C8 C9 119.08(13)
C3 O1 C8 C10 -119.45(13)
C3 C5 C7 C8 -3.49(18)
C3 C5 C7 C11 177.25(16)
C4 C2 C3 O1 -174.79(15)
C4 C2 C3 C5 5.6(3)
C5 C7 C8 O1 2.36(16)
C5 C7 C8 C9 -113.00(15)
C5 C7 C8 C10 117.69(15)
C5 C7 C11 C12 -12.5(3)
C6 C5 C7 C8 169.94(15)
C6 C5 C7 C11 -9.3(3)
C7 C11 C12 C13 179.71(15)
C8 O1 C3 C2 178.51(14)
C8 O1 C3 C5 -1.80(17)
C8 C7 C11 C12 168.37(16)
C11 C7 C8 O1 -178.29(14)
C11 C7 C8 C9 66.35(19)
C11 C7 C8 C10 -62.96(19)
C11 C12 C13 C14 -176.26(16)
C11 C12 C13 C21 4.8(3)
C12 C13 C14 N4 -179.35(15)
C12 C13 C14 C15 -2.5(3)
C12 C13 C21 C22 179.00(15)
C13 C14 C15 C16 50.5(2)
C13 C14 C15 C20 -126.82(18)
C13 C21 C22 N4 0.35(18)
C13 C21 C22 C23 176.39(15)
C14 N4 C22 C21 -0.53(17)
C14 N4 C22 C23 -176.59(15)
C14 N4 C29 C30 45.7(2)
C14 N4 C29 C34 -134.35(16)
C14 C13 C21 C22 -0.05(18)
C14 C15 C16 C17 -176.78(15)
C14 C15 C20 C19 176.65(16)
C15 C16 C17 C18 -0.2(3)
C16 C15 C20 C19 -0.7(2)
C16 C17 C18 C19 -0.2(3)
C17 C18 C19 C20 0.1(3)
C18 C19 C20 C15 0.3(3)
C20 C15 C16 C17 0.6(2)
C21 C13 C14 N4 -0.27(17)
C21 C13 C14 C15 176.56(15)
C21 C22 C23 C24 38.7(2)
C21 C22 C23 C28 -134.90(18)
C22 N4 C14 C13 0.49(17)
C22 N4 C14 C15 -176.48(14)
C22 N4 C29 C30 -128.65(16)
C22 N4 C29 C34 51.3(2)
C22 C23 C24 C25 -172.16(17)
C22 C23 C28 C27 173.80(17)
C23 C24 C25 C26 -2.1(3)
C24 C23 C28 C27 0.2(3)
C24 C25 C26 C27 0.4(3)
C25 C26 C27 C28 1.7(3)
C26 C27 C28 C23 -1.9(3)
C28 C23 C24 C25 1.8(3)
C29 N4 C14 C13 -174.67(14)
C29 N4 C14 C15 8.4(2)
C29 N4 C22 C21 174.57(14)
C29 N4 C22 C23 -1.5(2)
C29 C30 C31 C32 -0.2(3)
C30 C29 C34 C33 -1.9(2)
C30 C31 C32 C33 -1.0(3)
C30 C31 C32 C35 177.73(15)
C31 C32 C33 C34 0.8(2)
C31 C32 C35 O2 3.2(3)
C31 C32 C35 O3 -176.67(16)
C32 C33 C34 C29 0.6(2)
C33 C32 C35 O2 -178.06(19)
C33 C32 C35 O3 2.0(2)
C34 C29 C30 C31 1.6(2)
C35 O3 C36 C37 -88.7(5)
C35 O3 C36A C37A -149.2(14)
C35 C32 C33 C34 -177.89(15)
C36 O3 C35 O2 -3.4(4)
C36 O3 C35 C32 176.5(3)
C36A O3 C35 O2 -14.3(10)
C36A O3 C35 C32 165.6(10)
